data_4343030
loop_
_publ_author_name
'Chen, Di-Ming'
'Zhang, Xiao-Ping'
'Shi, Wei'
'Cheng, Peng'

_publ_section_title
;
 Microporous Metal-Organic Framework Based on a Bifunctional Linker for
 Selective Sorption of CO2 over N2 and CH4.
;
_journal_issue 11
_journal_name_full 'Inorganic chemistry'
_journal_page_first 5512
_journal_page_last 5518
_journal_paper_doi 10.1021/acs.inorgchem.5b00561
_journal_volume 54
_journal_year 2015
_chemical_formula_moiety 'C36 H25 Cu3 N12 O9, N O3, 2(O)'
_chemical_formula_sum 'C36 H25 Cu3 N13 O14'
_chemical_formula_weight 1054.31
_chemical_name_systematic
;
 ? 
;
_space_group_crystal_system monoclinic
_space_group_IT_number 15
_space_group_name_Hall '-C 2yc'
_space_group_name_H-M_alt 'C 1 2/c 1'
_symmetry_space_group_name_Hall '-C 2yc'
_symmetry_space_group_name_H-M 'C 1 2/c 1'
_atom_sites_solution_hydrogens geom
_atom_sites_solution_primary direct
_atom_sites_solution_secondary difmap
_audit_creation_date 2015-03-02
_audit_creation_method
;
Olex2 1.2
(compiled 2015.01.19 svn.r3143 for OlexSys, GUI svn.r4998)
;
_cell_angle_alpha 90.00
_cell_angle_beta 94.6592(17)
_cell_angle_gamma 90.00
_cell_formula_units_Z 8
_cell_length_a 25.4902(4)
_cell_length_b 14.7273(2)
_cell_length_c 27.1139(5)
_cell_measurement_reflns_used 20966
_cell_measurement_temperature 133(3)
_cell_measurement_theta_max 28.8850
_cell_measurement_theta_min 3.3490
_cell_volume 10145.0(3)
_computing_cell_refinement
'CrysAlisPro, Agilent Technologies, Version 1.171.36.28 (release 01-02-2013 CrysAlis171 .NET) (compiled Feb 1 2013,16:14:44)'
_computing_data_collection
'CrysAlisPro, Agilent Technologies, Version 1.171.36.28 (release 01-02-2013 CrysAlis171 .NET) (compiled Feb 1 2013,16:14:44)'
_computing_data_reduction
'CrysAlisPro, Agilent Technologies, Version 1.171.36.28 (release 01-02-2013 CrysAlis171 .NET) (compiled Feb 1 2013,16:14:44)'
_computing_molecular_graphics 'Olex2 (Dolomanov et al., 2009)'
_computing_publication_material 'Olex2 (Dolomanov et al., 2009)'
_computing_structure_refinement 'XL (Sheldrick, 2008)'
_computing_structure_solution 'SHELXS-97 (Sheldrick, 1990)'
_diffrn_ambient_temperature 133(3)
_diffrn_detector_area_resol_mean 16.2116
_diffrn_measured_fraction_theta_full 0.998
_diffrn_measured_fraction_theta_max 0.998
_diffrn_measurement_details
;
  1 omega  -51.00  -14.00   1.0000   28.0000
omega____ theta____ kappa____ phi______ frames
    -       18.0372  -57.0000  150.0000 37

  2 omega  -20.00   60.00   1.0000   28.0000
omega____ theta____ kappa____ phi______ frames
    -       18.0372  -99.0000   30.0000 80

  3 omega    4.00   87.00   1.0000   28.0000
omega____ theta____ kappa____ phi______ frames
    -       18.0372   57.0000  -60.0000 83

  4 omega    2.00   82.00   1.0000   28.0000
omega____ theta____ kappa____ phi______ frames
    -       18.0372   77.0000 -180.0000 80

  5 omega  -59.00  -34.00   1.0000   28.0000
omega____ theta____ kappa____ phi______ frames
    -      -18.8185  178.0000  -60.0000 25

  6 omega  -91.00  -40.00   1.0000   28.0000
omega____ theta____ kappa____ phi______ frames
    -      -18.8185  -19.0000    0.0000 51

  7 omega  -48.00   20.00   1.0000   28.0000
omega____ theta____ kappa____ phi______ frames
    -      -18.8185   77.0000   90.0000 68

  8 omega  -74.00  -47.00   1.0000   28.0000
omega____ theta____ kappa____ phi______ frames
    -      -18.8185  -57.0000  120.0000 27

  9 omega  -16.00    9.00   1.0000   28.0000
omega____ theta____ kappa____ phi______ frames
    -      -18.8185  -77.0000  -90.0000 25
;
_diffrn_measurement_device_type 'SuperNova, Single source at offset, Eos'
_diffrn_measurement_method '\w scans'
_diffrn_orient_matrix_UB_11 -0.0005420000
_diffrn_orient_matrix_UB_12 -0.0292668000
_diffrn_orient_matrix_UB_13 0.0207442000
_diffrn_orient_matrix_UB_21 -0.0010487500
_diffrn_orient_matrix_UB_22 -0.0381943500
_diffrn_orient_matrix_UB_23 -0.0159611000
_diffrn_orient_matrix_UB_31 0.0279042500
_diffrn_orient_matrix_UB_32 -0.0020016500
_diffrn_orient_matrix_UB_33 0.0019923000
_diffrn_radiation_monochromator mirror
_diffrn_radiation_type MoK\a
_diffrn_radiation_wavelength 0.71073
_diffrn_reflns_av_R_equivalents 0.0297
_diffrn_reflns_av_unetI/netI 0.0234
_diffrn_reflns_limit_h_max 30
_diffrn_reflns_limit_h_min -30
_diffrn_reflns_limit_k_max 17
_diffrn_reflns_limit_k_min -17
_diffrn_reflns_limit_l_max 32
_diffrn_reflns_limit_l_min -32
_diffrn_reflns_number 41077
_diffrn_reflns_theta_full 25.03
_diffrn_reflns_theta_max 25.03
_diffrn_reflns_theta_min 2.93
_diffrn_source 'SuperNova (Mo) X-ray Source'
_exptl_absorpt_coefficient_mu 1.315
_exptl_absorpt_correction_T_max 1.00000
_exptl_absorpt_correction_T_min 0.79512
_exptl_absorpt_correction_type multi-scan
_exptl_absorpt_process_details
'CrysAlisPro, Agilent Technologies, Version 1.171.36.28 (release 01-02-2013 CrysAlis171 .NET) (compiled Feb 1 2013,16:14:44) Empirical absorption correction using spherical harmonics, implemented in SCALE3 ABSPACK scaling algorithm.'
_exptl_crystal_colour blue
_exptl_crystal_colour_primary blue
_exptl_crystal_density_diffrn 1.381
_exptl_crystal_density_method 'not measured'
_exptl_crystal_description block
_exptl_crystal_F_000 4248
_exptl_crystal_size_max 0.2
_exptl_crystal_size_mid 0.2
_exptl_crystal_size_min 0.2
_platon_squeeze_details
;
;
_refine_diff_density_max 2.234
_refine_diff_density_min -1.231
_refine_diff_density_rms 0.140
_refine_ls_extinction_method none
_refine_ls_goodness_of_fit_ref 1.062
_refine_ls_hydrogen_treatment mixed
_refine_ls_matrix_type full
_refine_ls_number_parameters 672
_refine_ls_number_reflns 8971
_refine_ls_number_restraints 113
_refine_ls_restrained_S_all 1.093
_refine_ls_R_factor_all 0.0612
_refine_ls_R_factor_gt 0.0576
_refine_ls_shift/su_max 0.000
_refine_ls_shift/su_mean 0.000
_refine_ls_structure_factor_coef Fsqd
_refine_ls_weighting_details 'calc w=1/[\s^2^(Fo^2^)+(0.0754P)^2^+143.7043P] where P=(Fo^2^+2Fc^2^)/3'
_refine_ls_weighting_scheme calc
_refine_ls_wR_factor_gt 0.1588
_refine_ls_wR_factor_ref 0.1628
_reflns_number_gt 8229
_reflns_number_total 8971
_reflns_threshold_expression >2sigma(I)
_cod_data_source_file ic5b00561_si_002.cif
_cod_data_source_block 1
_cod_depositor_comments 'Adding full bibliography for 4343030--4343033.cif.'
_cod_database_code 4343030
_chemical_oxdiff_formula 'C Cu'
_reflns_odcompleteness_completeness 99.81
_reflns_odcompleteness_iscentric 1
_reflns_odcompleteness_theta 26.32
_olex2_refinement_description
;
1. Shared sites
{C7AA, H2AA}
{H5AA, C21}
2. Others
 Fixed Uiso: H32(0.019) H36(0.037) H40(0.027) H41(0.025) H49(0.038) H55(0.026)
 H59(0.035) H75(0.035) H13(0.034) H18(0.025) H14(0.038) H9(0.015) H2(0.021)
 H7(0.028) H3(0.039) H4(0.037) H20(0.028) H5(0.048) H15(0.044) H16(0.06)
 H2AA(0.024) H21(0.047) H29(0.054) H7AA(0.034) H8AA(0.032) H5AA(0.034)
 H3AA(0.042) H1AA(0.026)
 Fixed X: H32(0.1315) H36(0.2392) H40(0.0878) H41(0.0778) H49(0.2269)
 H55(0.2193) H59(0.2282) H75(0.0874) H13(-0.0459) H18(0.2675) H14(-0.0396) H9(-
 0.015) H2(0.0561) H7(-0.0736) H3(-0.034) H4(-0.1141) H20(-0.1538) H5(-0.1248)
 H15(-0.119) H16(0.3446) H2AA(0.1739) H21(0.1276) H29(0.1236) H7AA(0.1852)
 H8AA(0.1831) H5AA(0.1367) H3AA(0.1385) H1AA(0.1694)
 Fixed Y: H32(0.6446) H36(0.4745) H40(0.5576) H41(0.5443) H49(0.4553)
 H55(0.4218) H59(0.2492) H75(0.2428) H13(0.3035) H18(0.7853) H14(0.3468)
 H9(0.5673) H2(0.7654) H7(0.6977) H3(0.7719) H4(0.8485) H20(0.7731) H5(0.2225)
 H15(0.2668) H16(0.5543) H2AA(0.0764) H21(0.1294) H29(0.9755) H7AA(0.1052)
 H8AA(0.9463) H5AA(0.0917) H3AA(0.9321) H1AA(0.9226)
 Fixed Z: H32(0.2408) H36(0.3336) H40(0.3089) H41(0.3933) H49(0.4171)
 H55(0.2461) H59(0.1432) H75(0.0697) H13(0.0276) H18(0.1153) H14(0.1752)
 H9(0.0465) H2(0.1257) H7(0.0175) H3(0.1594) H4(0.1614) H20(0.0196) H5(0.0318)
 H15(0.1799) H16(0.1033) H2AA(0.063) H21(0.1975) H29(0.2131) H7AA(0.0299)
 H8AA(0.0256) H5AA(0.1693) H3AA(0.1625) H1AA(0.0793)
;
_olex2_submission_special_instructions 'No special instructions were received'

loop_
_space_group_symop_id
_space_group_symop_operation_xyz
1 'x, y, z'
2 '-x, y, -z+1/2'
3 'x+1/2, y+1/2, z'
4 '-x+1/2, y+1/2, -z+1/2'
5 '-x, -y, -z'
6 'x, -y, z-1/2'
7 '-x+1/2, -y+1/2, -z'
8 'x+1/2, -y+1/2, z-1/2'

loop_
_atom_site_label
_atom_site_type_symbol
_atom_site_fract_x
_atom_site_fract_y
_atom_site_fract_z
_atom_site_U_iso_or_equiv
_atom_site_adp_type
_atom_site_occupancy
_atom_site_calc_flag
_atom_site_disorder_assembly
_atom_site_disorder_group
_atom_site_refinement_flags_posn
_atom_site_refinement_flags_adp
Cu1 Cu 0.09909(2) 0.46394(3) 0.065922(19) 0.00748(15) Uani 1 d . . . .
Cu2 Cu 0.22680(2) 0.46340(4) 0.11553(2) 0.01003(15) Uani 1 d . . . .
Cu3 Cu 0.16273(2) 0.65149(3) 0.115463(19) 0.00723(15) Uani 1 d . . . .
N15 N 0.18530(15) 0.3490(3) 0.11104(15) 0.0141(8) Uani 1 d . . . .
N16 N 0.13637(16) 0.3474(3) 0.08560(15) 0.0145(8) Uani 1 d . . . .
N21 N 0.17205(17) 0.5291(3) 0.26280(14) 0.0167(9) Uani 1 d . . . .
C23 C 0.1515(2) 0.4993(4) 0.41382(18) 0.0185(10) Uani 1 d . . . .
N31 N 0.16891(16) 0.5838(3) 0.18769(14) 0.0136(8) Uani 1 d . . . .
C32 C 0.15314(19) 0.5959(3) 0.23174(17) 0.0157(10) Uani 1 d . . . .
H32 H 0.1315 0.6446 0.2408 0.019 Uiso 1 calc . . R .
N34 N 0.19950(17) 0.5055(3) 0.18926(14) 0.0163(9) Uani 1 d . . . .
C36 C 0.2062(2) 0.4881(5) 0.3458(2) 0.0308(14) Uani 1 d . . . .
H36 H 0.2392 0.4745 0.3336 0.037 Uiso 1 calc . . R .
C39 C 0.1646(2) 0.5187(4) 0.31418(18) 0.0192(10) Uani 1 d . . . .
C40 C 0.1164(2) 0.5384(4) 0.33109(19) 0.0224(11) Uani 1 d . . . .
H40 H 0.0878 0.5576 0.3089 0.027 Uiso 1 calc . . R .
C41 C 0.1106(2) 0.5294(4) 0.38108(19) 0.0207(11) Uani 1 d . . . .
H41 H 0.0778 0.5443 0.3933 0.025 Uiso 1 calc . . R .
N44 N 0.15659(19) 0.2107(3) 0.1101(2) 0.0399(14) Uani 1 d . . . U
C49 C 0.1988(2) 0.4778(5) 0.3953(2) 0.0316(14) Uani 1 d . . . .
H49 H 0.2269 0.4553 0.4171 0.038 Uiso 1 calc . . R .
C55 C 0.2009(2) 0.4747(4) 0.23449(18) 0.0215(11) Uani 1 d . . . .
H55 H 0.2193 0.4218 0.2461 0.026 Uiso 1 calc . . R .
C59 C 0.1965(2) 0.2672(4) 0.1250(2) 0.0293(14) Uani 1 d . . . .
H59 H 0.2282 0.2492 0.1432 0.035 Uiso 1 calc . . R .
C75 C 0.1200(2) 0.2636(4) 0.0851(2) 0.0289(13) Uani 1 d . . . .
H75 H 0.0874 0.2428 0.0697 0.035 Uiso 1 calc . . R .
O1A O 0.16546(12) 0.5297(2) 0.08384(11) 0.0082(6) Uani 1 d . . D .
N2 N 0.08511(15) 0.6511(3) 0.09936(15) 0.0125(8) Uani 1 d . . . .
O5 O 0.03219(12) 0.3967(2) 0.05700(12) 0.0138(7) Uani 1 d . . . .
N6 N 0.24116(15) 0.6573(3) 0.11395(16) 0.0162(9) Uani 1 d . . . .
O7 O 0.03811(15) 0.4140(3) 0.13851(14) 0.0319(10) Uani 1 d . . . .
N9 N 0.06061(14) 0.5819(3) 0.07215(14) 0.0109(8) Uani 1 d . . . .
C11 C -0.03539(19) 0.3321(3) 0.1014(2) 0.0183(10) Uani 1 d . . . .
C12 C 0.01501(19) 0.3853(3) 0.0995(2) 0.0185(10) Uani 1 d . . . .
C13 C -0.0606(2) 0.2957(4) 0.0584(2) 0.0282(13) Uani 1 d . . . .
H13 H -0.0459 0.3035 0.0276 0.034 Uiso 1 calc . . R .
N1 N 0.32365(18) 0.6879(3) 0.1087(2) 0.0350(13) Uani 1 d . . . U
N17 N 0.26775(17) 0.5767(3) 0.1102(2) 0.0297(12) Uani 1 d . . . .
C18 C 0.2754(2) 0.7225(3) 0.1131(2) 0.0208(11) Uani 1 d . . . .
H18 H 0.2675 0.7853 0.1153 0.025 Uiso 1 calc . . R .
C14 C -0.0570(2) 0.3214(4) 0.1462(2) 0.0315(13) Uani 1 d . . . .
H14 H -0.0396 0.3468 0.1752 0.038 Uiso 1 calc . . R .
O1 O 0.10543(13) 0.4755(2) -0.01492(12) 0.0147(7) Uani 1 d . . . .
N3 N 0.00228(15) 0.6834(3) 0.08672(16) 0.0162(9) Uani 1 d . . . .
C9 C 0.01103(18) 0.6029(3) 0.06463(17) 0.0125(9) Uani 1 d . . . .
H9 H -0.0150 0.5673 0.0465 0.015 Uiso 1 calc . . R .
C1 C -0.04677(18) 0.7301(3) 0.0883(2) 0.0180(10) Uani 1 d . . . .
C2 C 0.04976(19) 0.7106(3) 0.10765(19) 0.0179(10) Uani 1 d . . . .
H2 H 0.0561 0.7654 0.1257 0.021 Uiso 1 calc . . R .
C6 C -0.14194(18) 0.8179(3) 0.09044(19) 0.0169(10) Uani 1 d . . . .
C7 C -0.0820(2) 0.7287(4) 0.0466(2) 0.0235(11) Uani 1 d . . . .
H7 H -0.0736 0.6977 0.0175 0.028 Uiso 1 calc . . R .
C3 C -0.0583(2) 0.7730(5) 0.1310(2) 0.0322(14) Uani 1 d . . . .
H3 H -0.0340 0.7719 0.1594 0.039 Uiso 1 calc . . R .
C4 C -0.1059(2) 0.8178(4) 0.1322(2) 0.0310(14) Uani 1 d . . . .
H4 H -0.1141 0.8485 0.1614 0.037 Uiso 1 calc . . R .
C20 C -0.1294(2) 0.7732(4) 0.0480(2) 0.0236(12) Uani 1 d . . . .
H20 H -0.1538 0.7731 0.0196 0.028 Uiso 1 calc . . R .
C5 C -0.1073(2) 0.2479(5) 0.0608(3) 0.0398(17) Uani 1 d . . . .
H5 H -0.1248 0.2225 0.0318 0.048 Uiso 1 calc . . R .
C15 C -0.1038(2) 0.2741(4) 0.1493(3) 0.0363(15) Uani 1 d . . . .
H15 H -0.1190 0.2668 0.1799 0.044 Uiso 1 calc . . R .
C8 C -0.1275(2) 0.2382(4) 0.1057(3) 0.0308(14) Uani 1 d . . . .
C10 C 0.1507(4) 0.1133(8) 0.1292(4) 0.016(2) Uani 0.474(7) d . 2 D U
C16 C 0.3173(2) 0.5971(4) 0.1067(3) 0.050(2) Uani 1 d . . . .
H16 H 0.3446 0.5543 0.1033 0.060 Uiso 1 calc . . R .
O3 O 0.18218(17) 0.5495(3) -0.00633(13) 0.0369(11) Uani 1 d . . . .
C0AA C 0.1456(2) 0.5097(3) -0.03182(18) 0.0188(11) Uani 1 d . . . .
O2 O 0.16074(13) 0.7815(2) 0.12831(14) 0.0186(8) Uani 1 d . . . .
O13 O 0.1282(4) 0.8035(5) 0.1961(3) 0.039(3) Uani 0.474(7) d . . . .
C19 C 0.1454(4) 0.8334(7) 0.1575(4) 0.018(2) Uani 0.474(7) d . 2 . .
O0AA O -0.21847(14) 0.8839(3) 0.05038(14) 0.0248(8) Uani 1 d . . . .
C1AA C -0.19274(18) 0.8684(3) 0.08993(19) 0.0158(10) Uani 1 d . . . .
O4 O -0.20755(13) 0.8948(2) 0.13202(13) 0.0174(7) Uani 1 d . . . .
C4AA C 0.1462(6) 0.9361(9) 0.1476(4) 0.016(3) Uani 0.474(7) d . 2 D U
C2AA C 0.1635(5) 0.0551(7) 0.0938(4) 0.020(3) Uani 0.474(7) d . 2 D U
H2AA H 0.1739 0.0764 0.0630 0.024 Uiso 0.474(7) calc . 2 R .
C21 C 0.1361(6) 0.0864(7) 0.1733(5) 0.039(3) Uani 0.474(7) d . 2 D U
H21 H 0.1276 0.1294 0.1975 0.047 Uiso 0.474(7) calc . 2 R .
C29 C 0.1339(7) 0.9965(6) 0.1822(5) 0.045(4) Uani 0.474(7) d . 2 D U
H29 H 0.1236 0.9755 0.2131 0.054 Uiso 0.474(7) calc . 2 R .
O1AA O 0.1723(3) 0.7879(5) 0.0532(3) 0.0249(18) Uani 0.526(7) d . . D .
C6AA C 0.1602(4) 0.1109(9) 0.0993(5) 0.020(2) Uani 0.526(7) d . 1 . .
C7AA C 0.1750(5) 0.0700(7) 0.0569(4) 0.028(3) Uani 0.526(7) d . 1 . .
H7AA H 0.1852 0.1052 0.0299 0.034 Uiso 0.526(7) calc . 1 R .
C17 C 0.1652(3) 0.8242(7) 0.0924(3) 0.016(2) Uani 0.526(7) d . 1 . .
C8AA C 0.1745(5) 0.9766(7) 0.0548(4) 0.027(2) Uani 0.526(7) d . 1 . .
H8AA H 0.1831 0.9463 0.0256 0.032 Uiso 0.526(7) calc . 1 R .
C5AA C 0.1464(5) 0.0626(8) 0.1402(5) 0.028(3) Uani 0.526(7) d . 1 . U
H5AA H 0.1367 0.0917 0.1693 0.034 Uiso 0.526(7) calc . 1 R .
C22 C 0.1618(5) 0.9279(9) 0.0946(4) 0.016(3) Uani 0.526(7) d . 1 . U
C3AA C 0.1478(8) 0.9685(11) 0.1356(7) 0.035(4) Uani 0.526(7) d . 1 . U
H3AA H 0.1385 0.9321 0.1625 0.042 Uiso 0.526(7) calc . 1 R .
C1A C 0.1608(6) 0.9654(8) 0.1036(5) 0.022(3) Uani 0.474(7) d . 2 D U
H1AA H 0.1694 0.9226 0.0793 0.026 Uiso 0.474(7) calc . 2 R .
H1A H 0.177(2) 0.537(4) 0.0559(11) 0.024(16) Uiso 1 d . . D .
O11 O 0.1798(5) 0.2714(9) 0.2448(6) 0.199(6) Uani 1 d . . D U
N14 N 0.2045(5) 0.2062(9) 0.2512(5) 0.164(6) Uani 1 d . . D U
O15 O 0.1883(7) 0.1450(10) 0.2762(7) 0.261(9) Uani 1 d . . D U
O16 O 0.2439(6) 0.1927(12) 0.2305(6) 0.237(8) Uani 1 d . . D U
O2AA O 0.2030(4) 0.9089(7) -0.0026(4) 0.128(3) Uani 1 d . . D .
O3AA O 0.2672(4) 0.7775(7) 0.0078(4) 0.147(4) Uani 1 d A -1 D .

loop_
_atom_site_aniso_label
_atom_site_aniso_U_11
_atom_site_aniso_U_22
_atom_site_aniso_U_33
_atom_site_aniso_U_23
_atom_site_aniso_U_13
_atom_site_aniso_U_12
Cu1 0.0050(3) 0.0053(3) 0.0121(3) -0.0004(2) 0.0005(2) -0.00086(19)
Cu2 0.0048(3) 0.0062(3) 0.0191(3) -0.0029(2) 0.0009(2) 0.0006(2)
Cu3 0.0065(3) 0.0043(3) 0.0108(3) -0.0002(2) 0.0007(2) -0.00032(19)
N15 0.0075(18) 0.0097(19) 0.025(2) 0.0013(16) -0.0003(16) 0.0024(15)
N16 0.013(2) 0.0073(19) 0.023(2) 0.0004(16) -0.0021(16) -0.0010(15)
N21 0.022(2) 0.021(2) 0.0076(19) 0.0022(16) 0.0016(16) 0.0068(17)
C23 0.022(3) 0.022(3) 0.012(2) 0.0015(19) 0.0026(19) 0.010(2)
N31 0.018(2) 0.0113(19) 0.0116(19) 0.0004(15) 0.0013(15) 0.0066(16)
C32 0.020(2) 0.016(2) 0.011(2) 0.0005(19) 0.0030(18) 0.008(2)
N34 0.022(2) 0.015(2) 0.0121(19) -0.0003(16) 0.0031(16) 0.0095(17)
C36 0.022(3) 0.056(4) 0.015(3) 0.004(3) 0.005(2) 0.017(3)
C39 0.024(3) 0.021(3) 0.013(2) 0.002(2) 0.003(2) 0.005(2)
C40 0.022(3) 0.032(3) 0.013(2) 0.004(2) 0.000(2) 0.010(2)
C41 0.019(3) 0.027(3) 0.016(2) 0.003(2) 0.002(2) 0.008(2)
N44 0.021(2) 0.009(2) 0.086(4) 0.007(2) -0.016(2) -0.0002(18)
C49 0.029(3) 0.051(4) 0.015(3) 0.006(3) 0.001(2) 0.024(3)
C55 0.034(3) 0.018(3) 0.013(2) 0.001(2) 0.003(2) 0.013(2)
C59 0.016(3) 0.010(2) 0.060(4) 0.006(2) -0.012(3) -0.003(2)
C75 0.016(3) 0.010(2) 0.058(4) -0.002(2) -0.010(3) -0.001(2)
O1A 0.0078(15) 0.0093(15) 0.0075(15) -0.0016(12) 0.0013(12) 0.0004(12)
N2 0.0123(19) 0.0078(18) 0.018(2) -0.0016(15) 0.0019(15) -0.0008(15)
O5 0.0086(15) 0.0118(16) 0.0208(17) 0.0006(13) 0.0003(13) -0.0031(13)
N6 0.0100(19) 0.0076(19) 0.032(2) -0.0062(17) 0.0067(17) -0.0043(15)
O7 0.024(2) 0.047(3) 0.025(2) -0.0071(19) 0.0050(16) -0.0230(19)
N9 0.0088(18) 0.0095(18) 0.0145(19) -0.0024(15) 0.0008(15) 0.0007(15)
C11 0.011(2) 0.013(2) 0.031(3) -0.002(2) 0.004(2) -0.0050(19)
C12 0.010(2) 0.016(2) 0.029(3) 0.000(2) 0.001(2) -0.0047(19)
C13 0.018(3) 0.032(3) 0.036(3) -0.012(3) 0.009(2) -0.010(2)
N1 0.016(2) 0.018(2) 0.073(4) -0.018(2) 0.018(2) -0.0106(19)
N17 0.008(2) 0.013(2) 0.070(4) -0.015(2) 0.013(2) -0.0020(17)
C18 0.016(2) 0.014(2) 0.034(3) -0.007(2) 0.011(2) -0.005(2)
C14 0.026(3) 0.034(3) 0.034(3) -0.003(3) 0.005(2) -0.016(3)
O1 0.0158(17) 0.0185(17) 0.0097(15) -0.0010(13) 0.0014(13) -0.0034(14)
N3 0.0092(19) 0.013(2) 0.026(2) -0.0039(17) 0.0001(16) 0.0046(16)
C9 0.008(2) 0.011(2) 0.018(2) -0.0002(18) 0.0020(17) 0.0006(17)
C1 0.007(2) 0.015(2) 0.032(3) -0.004(2) 0.001(2) 0.0052(18)
C2 0.012(2) 0.012(2) 0.029(3) -0.007(2) 0.001(2) 0.0031(19)
C6 0.009(2) 0.015(2) 0.027(3) -0.001(2) 0.0028(19) 0.0020(19)
C7 0.014(2) 0.026(3) 0.030(3) -0.011(2) 0.001(2) 0.008(2)
C3 0.017(3) 0.049(4) 0.029(3) -0.011(3) -0.007(2) 0.015(3)
C4 0.025(3) 0.040(3) 0.027(3) -0.012(3) 0.000(2) 0.020(3)
C20 0.014(2) 0.028(3) 0.027(3) -0.010(2) -0.006(2) 0.007(2)
C5 0.023(3) 0.044(4) 0.054(4) -0.030(3) 0.013(3) -0.018(3)
C15 0.030(3) 0.035(3) 0.047(4) -0.004(3) 0.015(3) -0.018(3)
C8 0.013(3) 0.020(3) 0.061(4) -0.015(3) 0.016(3) -0.010(2)
C10 0.016(5) 0.014(6) 0.018(5) 0.004(5) 0.003(4) -0.001(4)
C16 0.014(3) 0.022(3) 0.118(7) -0.030(4) 0.024(3) -0.005(2)
O3 0.042(3) 0.058(3) 0.0115(18) -0.0066(18) 0.0081(17) -0.037(2)
C0AA 0.026(3) 0.018(2) 0.012(2) -0.0033(19) 0.002(2) -0.010(2)
O2 0.0146(17) 0.0068(16) 0.034(2) -0.0047(16) -0.0016(15) -0.0007(13)
O13 0.081(7) 0.009(4) 0.028(5) 0.002(3) 0.022(5) -0.001(4)
C19 0.016(5) 0.007(5) 0.030(6) 0.003(4) -0.005(4) -0.001(4)
O0AA 0.0169(18) 0.033(2) 0.025(2) -0.0003(16) -0.0001(15) 0.0108(16)
C1AA 0.011(2) 0.011(2) 0.025(3) -0.0015(19) 0.001(2) 0.0006(18)
O4 0.0117(16) 0.0173(17) 0.0231(18) -0.0038(14) 0.0009(13) 0.0062(14)
C4AA 0.008(5) 0.024(8) 0.017(6) -0.004(5) 0.002(5) 0.005(6)
C2AA 0.035(7) 0.009(6) 0.015(6) 0.001(5) 0.002(5) -0.001(5)
C21 0.066(8) 0.022(6) 0.033(6) -0.005(5) 0.031(6) 0.000(5)
C29 0.092(12) 0.014(6) 0.035(7) 0.001(5) 0.046(8) 0.005(7)
O1AA 0.032(4) 0.018(4) 0.024(4) -0.001(3) -0.003(3) -0.002(3)
C6AA 0.014(5) 0.011(6) 0.033(7) 0.010(6) -0.006(5) -0.004(4)
C7AA 0.044(7) 0.012(5) 0.028(6) 0.005(4) 0.005(5) 0.003(5)
C17 0.010(4) 0.016(5) 0.020(5) -0.010(4) -0.002(4) 0.001(3)
C8AA 0.039(6) 0.017(5) 0.026(6) -0.002(4) 0.008(5) 0.008(5)
C5AA 0.047(7) 0.008(6) 0.030(7) 0.006(5) 0.007(5) -0.002(5)
C22 0.013(5) 0.022(6) 0.013(5) 0.004(4) -0.001(4) 0.000(5)
C3AA 0.043(7) 0.032(8) 0.030(7) 0.004(6) 0.004(6) 0.001(6)
C1A 0.026(6) 0.021(7) 0.018(6) -0.007(5) 0.006(5) 0.002(6)
O11 0.196(12) 0.134(10) 0.273(15) 0.030(10) 0.066(11) 0.009(9)
N14 0.172(10) 0.172(10) 0.153(9) 0.050(8) 0.048(8) 0.009(9)
O15 0.303(17) 0.276(17) 0.211(14) 0.006(13) 0.073(13) 0.005(14)
O16 0.213(14) 0.292(16) 0.202(13) 0.051(12) -0.011(11) 0.058(13)
O2AA 0.117(7) 0.154(9) 0.116(7) -0.016(7) 0.023(6) -0.025(7)
O3AA 0.132(9) 0.142(10) 0.168(10) 0.001(8) 0.010(8) -0.062(7)

loop_
_atom_type_symbol
_atom_type_description
_atom_type_scat_dispersion_real
_atom_type_scat_dispersion_imag
_atom_type_scat_source
C C 0.0033 0.0016 'International Tables Vol C Tables 4.2.6.8 and 6.1.1.4'
H H 0.0000 0.0000 'International Tables Vol C Tables 4.2.6.8 and 6.1.1.4'
Cu Cu 0.3201 1.2651 'International Tables Vol C Tables 4.2.6.8 and 6.1.1.4'
N N 0.0061 0.0033 'International Tables Vol C Tables 4.2.6.8 and 6.1.1.4'
O O 0.0106 0.0060 'International Tables Vol C Tables 4.2.6.8 and 6.1.1.4'

loop_
_geom_angle_atom_site_label_1
_geom_angle_atom_site_label_2
_geom_angle_atom_site_label_3
_geom_angle
_geom_angle_site_symmetry_1
_geom_angle_site_symmetry_3
N16 Cu1 O1 104.89(15) . .
O1A Cu1 N16 88.67(14) . .
O1A Cu1 N9 88.24(14) . .
O1A Cu1 O1 94.33(12) . .
O5 Cu1 N16 89.40(15) . .
O5 Cu1 O1A 172.85(13) . .
O5 Cu1 N9 91.21(14) . .
O5 Cu1 O1 92.82(13) . .
N9 Cu1 N16 159.79(16) . .
N9 Cu1 O1 95.26(14) . .
N15 Cu2 N34 94.95(16) . .
O1A Cu2 N15 89.65(14) . .
O1A Cu2 N34 87.67(13) . .
N17 Cu2 N15 172.3(2) . .
N17 Cu2 N34 92.00(19) . .
N17 Cu2 O1A 87.42(17) . .
O4 Cu2 N15 90.99(15) 3_545 .
O4 Cu2 N34 104.88(14) 3_545 .
O4 Cu2 O1A 167.33(14) 3_545 .
O4 Cu2 N17 90.32(17) 3_545 .
O1A Cu3 N31 88.43(13) . .
O1A Cu3 N2 88.39(14) . .
O1A Cu3 N6 87.69(14) . .
N2 Cu3 N31 101.10(15) . .
N2 Cu3 N6 166.03(17) . .
N6 Cu3 N31 92.19(16) . .
O2 Cu3 N31 106.77(15) . .
O2 Cu3 O1A 164.72(14) . .
O2 Cu3 N2 90.13(15) . .
O2 Cu3 N6 90.12(15) . .
N16 N15 Cu2 120.1(3) . .
C59 N15 Cu2 132.1(3) . .
C59 N15 N16 107.5(4) . .
N15 N16 Cu1 120.5(3) . .
C75 N16 Cu1 131.4(4) . .
C75 N16 N15 107.3(4) . .
C32 N21 C39 127.9(4) . .
C32 N21 C55 104.9(4) . .
C55 N21 C39 127.3(4) . .
C41 C23 C0AA 121.8(5) . 6_566
C49 C23 C41 118.3(5) . .
C49 C23 C0AA 119.9(5) . 6_566
C32 N31 Cu3 138.7(3) . .
C32 N31 N34 107.4(4) . .
N34 N31 Cu3 113.8(3) . .
N31 C32 N21 110.4(4) . .
N31 N34 Cu2 114.4(3) . .
C55 N34 Cu2 138.6(3) . .
C55 N34 N31 106.8(4) . .
C49 C36 C39 118.8(5) . .
C36 C39 N21 119.0(5) . .
C40 C39 N21 119.6(4) . .
C40 C39 C36 121.4(5) . .
C39 C40 C41 118.4(5) . .
C40 C41 C23 121.7(5) . .
C59 N44 C75 105.6(5) . .
C59 N44 C10 124.4(6) . .
C59 N44 C6AA 127.2(6) . .
C75 N44 C10 128.6(6) . .
C75 N44 C6AA 121.1(6) . .
C6AA N44 C10 33.0(5) . .
C36 C49 C23 121.4(5) . .
N34 C55 N21 110.4(4) . .
N15 C59 N44 110.1(5) . .
N16 C75 N44 109.4(5) . .
Cu1 O1A Cu2 119.66(15) . .
Cu1 O1A Cu3 119.23(15) . .
Cu2 O1A Cu3 108.15(14) . .
N9 N2 Cu3 121.3(3) . .
C2 N2 Cu3 131.0(3) . .
C2 N2 N9 107.7(4) . .
C12 O5 Cu1 108.2(3) . .
N17 N6 Cu3 117.6(3) . .
C18 N6 Cu3 134.8(4) . .
C18 N6 N17 107.5(4) . .
N2 N9 Cu1 118.8(3) . .
C9 N9 Cu1 131.8(3) . .
C9 N9 N2 107.5(4) . .
C13 C11 C12 120.5(5) . .
C14 C11 C12 119.3(5) . .
C14 C11 C13 120.1(5) . .
O5 C12 C11 117.1(4) . .
O7 C12 O5 123.4(4) . .
O7 C12 C11 119.5(5) . .
C5 C13 C11 119.8(5) . .
C18 N1 C8 127.2(5) . 3
C18 N1 C16 105.7(4) . .
C16 N1 C8 127.1(5) . 3
N6 N17 Cu2 117.1(3) . .
C16 N17 Cu2 135.7(4) . .
C16 N17 N6 107.0(4) . .
N6 C18 N1 110.0(5) . .
C11 C14 C15 121.0(6) . .
C0AA O1 Cu1 121.1(3) . .
C9 N3 C1 127.6(4) . .
C2 N3 C9 105.7(4) . .
C2 N3 C1 126.7(4) . .
N9 C9 N3 109.3(4) . .
C7 C1 N3 118.5(4) . .
C3 C1 N3 119.7(5) . .
C3 C1 C7 121.8(5) . .
N2 C2 N3 109.8(4) . .
C4 C6 C1AA 121.4(5) . .
C20 C6 C4 119.4(5) . .
C20 C6 C1AA 119.2(5) . .
C20 C7 C1 118.7(5) . .
C1 C3 C4 119.2(5) . .
C3 C4 C6 120.1(5) . .
C7 C20 C6 120.8(5) . .
C8 C5 C13 118.6(6) . .
C8 C15 C14 117.1(6) . .
C5 C8 N1 119.1(6) . 3_445
C5 C8 C15 123.4(5) . .
C15 C8 N1 117.5(6) . 3_445
C2AA C10 N44 108.6(9) . .
C21 C10 N44 128.1(9) . .
C21 C10 C2AA 123.3(12) . .
N17 C16 N1 109.8(5) . .
O1 C0AA C23 118.2(4) . 6_565
O1 C0AA O3 125.0(4) . .
O3 C0AA C23 116.8(4) . 6_565
C19 O2 Cu3 139.9(6) . .
C17 O2 Cu3 111.9(5) . .
C17 O2 C19 105.6(7) . .
O2 C19 O13 119.3(9) . .
O2 C19 C4AA 120.4(9) . .
O13 C19 C4AA 120.3(10) . .
O0AA C1AA C6 120.0(5) . .
O0AA C1AA O4 122.7(4) . .
O4 C1AA C6 117.2(4) . .
C1AA O4 Cu2 104.9(3) . 3_455
C29 C4AA C19 121.3(11) . .
C29 C4AA C1A 120.1(14) . .
C1A C4AA C19 118.6(10) . .
C10 C2AA C1A 117.7(11) . 1_545
C10 C21 C29 117.9(12) . 1_545
C4AA C29 C21 120.5(12) . 1_565
C7AA C6AA N44 127.9(10) . .
C7AA C6AA C5AA 123.2(11) . .
C5AA C6AA N44 108.9(11) . .
C8AA C7AA C6AA 118.0(11) 1_545 .
O2 C17 O1AA 121.5(9) . .
O2 C17 C22 119.5(8) . .
O1AA C17 C22 119.0(9) . .
C22 C8AA C7AA 119.9(11) . 1_565
C6AA C5AA C3AA 115.5(13) . 1_545
C8AA C22 C17 118.6(10) . .
C3AA C22 C17 119.9(12) . .
C3AA C22 C8AA 121.5(14) . .
C22 C3AA C5AA 121.9(16) . 1_565
C4AA C1A C2AA 120.6(13) . 1_565
O11 N14 O15 119.4(8) . .
O11 N14 O16 122.3(9) . .
O16 N14 O15 118.0(9) . .

loop_
_geom_bond_atom_site_label_1
_geom_bond_atom_site_label_2
_geom_bond_distance
_geom_bond_site_symmetry_2
Cu1 N16 2.013(4) .
Cu1 O1A 1.976(3) .
Cu1 O5 1.969(3) .
Cu1 N9 2.009(4) .
Cu1 O1 2.218(3) .
Cu2 N15 1.987(4) .
Cu2 N34 2.257(4) .
Cu2 O1A 1.980(3) .
Cu2 N17 1.980(4) .
Cu2 O4 1.975(3) 3_545
Cu3 N31 2.192(4) .
Cu3 O1A 1.991(3) .
Cu3 N2 1.991(4) .
Cu3 N6 2.005(4) .
Cu3 O2 1.948(3) .
N15 N16 1.376(6) .
N15 C59 1.289(7) .
N16 C75 1.303(7) .
N21 C32 1.358(6) .
N21 C39 1.429(6) .
N21 C55 1.365(6) .
C23 C41 1.385(7) .
C23 C49 1.380(8) .
C23 C0AA 1.500(7) 6_566
N31 C32 1.303(6) .
N31 N34 1.390(5) .
N34 C55 1.306(6) .
C36 C39 1.383(7) .
C36 C49 1.379(8) .
C39 C40 1.378(7) .
C40 C41 1.381(7) .
N44 C59 1.350(7) .
N44 C75 1.353(7) .
N44 C10 1.537(13) .
N44 C6AA 1.503(14) .
N2 N9 1.377(5) .
N2 C2 1.290(6) .
O5 C12 1.276(6) .
N6 N17 1.375(6) .
N6 C18 1.298(6) .
O7 C12 1.243(6) .
N9 C9 1.301(6) .
C11 C12 1.510(6) .
C11 C13 1.390(8) .
C11 C14 1.383(8) .
C13 C5 1.388(8) .
N1 C18 1.347(7) .
N1 C8 1.458(7) 3
N1 C16 1.348(8) .
N17 C16 1.308(7) .
C14 C15 1.391(8) .
O1 C0AA 1.259(6) .
N3 C9 1.355(6) .
N3 C1 1.431(6) .
N3 C2 1.355(6) .
C1 C7 1.387(7) .
C1 C3 1.371(8) .
C6 C4 1.399(8) .
C6 C20 1.385(7) .
C6 C1AA 1.492(7) .
C7 C20 1.378(7) .
C3 C4 1.384(8) .
C5 C8 1.369(9) .
C15 C8 1.386(9) .
C8 N1 1.458(7) 3_445
C10 C2AA 1.345(6) .
C10 C21 1.341(6) .
O3 C0AA 1.260(6) .
C0AA C23 1.500(7) 6_565
O2 C19 1.189(12) .
O2 C17 1.172(10) .
O13 C19 1.247(14) .
C19 C4AA 1.537(17) .
O0AA C1AA 1.232(6) .
C1AA O4 1.291(6) .
O4 Cu2 1.975(3) 3_455
C4AA C29 1.347(8) .
C4AA C1A 1.349(8) .
C2AA C1A 1.350(8) 1_545
C21 C29 1.349(8) 1_545
C29 C21 1.349(8) 1_565
O1AA C17 1.216(11) .
C6AA C7AA 1.378(19) .
C6AA C5AA 1.386(16) .
C7AA C8AA 1.377(14) 1_545
C17 C22 1.532(16) .
C8AA C7AA 1.377(14) 1_565
C8AA C22 1.355(16) .
C5AA C3AA 1.39(2) 1_545
C22 C3AA 1.34(2) .
C3AA C5AA 1.39(2) 1_565
C1A C2AA 1.350(8) 1_565
O11 N14 1.153(9) .
N14 O15 1.221(10) .
N14 O16 1.205(10) .

loop_
_platon_squeeze_void_nr
_platon_squeeze_void_average_x
_platon_squeeze_void_average_y
_platon_squeeze_void_average_z
_platon_squeeze_void_volume
_platon_squeeze_void_count_electrons
_platon_squeeze_void_content
1 0.000 -0.003 -0.003 1171 276 ' '
2 0.500 -0.369 0.213 1171 276 ' '
3 0.275 0.169 0.052 16 7 ' '
4 0.725 0.169 0.448 16 7 ' '
5 0.775 0.331 0.552 16 7 ' '
6 0.225 0.331 0.948 16 7 ' '
7 0.775 0.669 0.052 16 7 ' '
8 0.225 0.669 0.448 16 7 ' '
9 0.275 0.831 0.552 16 7 ' '
10 0.725 0.831 0.948 16 7 ' '
